data_7220330
loop_
_publ_author_name
'Zhang, Shuo'
'Chen, Hong'
'Rasmuson, \%Ake. C.'

_publ_section_title
;
 Thermodynamics and crystallization of a theophylline--salicylic acid
 cocrystal
;
_journal_issue 22
_journal_name_full CrystEngComm
_journal_page_first 4125
_journal_paper_doi 10.1039/C5CE00240K
_journal_volume 17
_journal_year 2015
_chemical_formula_sum 'C14 H14 N4 O5'
_chemical_formula_weight 318.29
_chemical_melting_point 118.5
_chemical_name_systematic 'theophylline-salicylic acid cocrystal'
_space_group_IT_number 14
_symmetry_cell_setting monoclinic
_symmetry_space_group_name_Hall '-P 2yn'
_symmetry_space_group_name_H-M 'P 1 21/n 1'
_atom_sites_solution_hydrogens geom
_atom_sites_solution_primary direct
_atom_sites_solution_secondary difmap
_audit_block_doi 10.5517/cc1442kx
_audit_creation_method SHELXL-97
_audit_update_record
;
2015-01-31 deposited with the CCDC.
2015-04-20 downloaded from the CCDC.
;
_cell_angle_alpha 90.00
_cell_angle_beta 105.224(7)
_cell_angle_gamma 90.00
_cell_formula_units_Z 4
_cell_length_a 6.9599(5)
_cell_length_b 25.9822(13)
_cell_length_c 8.0100(5)
_cell_measurement_temperature 180(2)
_cell_volume 1397.64(16)
_computing_structure_refinement 'SHELXL-97 (Sheldrick, 1997)'
_computing_structure_solution 'SHELXS-97 (Sheldrick, 1990)'
_diffrn_ambient_temperature 180(2)
_diffrn_measured_fraction_theta_full 1.000
_diffrn_measured_fraction_theta_max 1.000
_diffrn_radiation_monochromator graphite
_diffrn_radiation_source 'fine-focus sealed tube'
_diffrn_radiation_type CuK\a
_diffrn_radiation_wavelength 1.54178
_diffrn_reflns_av_R_equivalents 0.0395
_diffrn_reflns_av_sigmaI/netI 0.0474
_diffrn_reflns_limit_h_max 8
_diffrn_reflns_limit_h_min -7
_diffrn_reflns_limit_k_max 30
_diffrn_reflns_limit_k_min -28
_diffrn_reflns_limit_l_max 9
_diffrn_reflns_limit_l_min -7
_diffrn_reflns_number 4694
_diffrn_reflns_theta_full 66.59
_diffrn_reflns_theta_max 66.59
_diffrn_reflns_theta_min 5.97
_exptl_absorpt_coefficient_mu 0.996
_exptl_absorpt_correction_T_max 0.8898
_exptl_absorpt_correction_T_min 0.8181
_exptl_absorpt_correction_type multi-scan
_exptl_absorpt_process_details
;
CrysAlisPro, Agilent Technologies,
Version 1.171.36.28 (release 01-02-2013 CrysAlis171 .NET)
(compiled Feb  1 2013,16:14:44)
Empirical absorption correction using spherical harmonics,
 implemented in SCALE3 ABSPACK scaling algorithm.
;
_exptl_crystal_colour colorless
_exptl_crystal_density_diffrn 1.513
_exptl_crystal_density_method 'not measured'
_exptl_crystal_description block
_exptl_crystal_F_000 664
_exptl_crystal_recrystallization_method 'Re-crystallisation from solvent: choloroform'
_exptl_crystal_size_max 0.21
_exptl_crystal_size_mid 0.15
_exptl_crystal_size_min 0.12
_refine_diff_density_max 0.420
_refine_diff_density_min -0.391
_refine_diff_density_rms 0.080
_refine_ls_extinction_method none
_refine_ls_goodness_of_fit_ref 1.066
_refine_ls_hydrogen_treatment mixed
_refine_ls_matrix_type full
_refine_ls_number_parameters 234
_refine_ls_number_reflns 2472
_refine_ls_number_restraints 0
_refine_ls_restrained_S_all 1.066
_refine_ls_R_factor_all 0.0886
_refine_ls_R_factor_gt 0.0718
_refine_ls_shift/su_max 0.000
_refine_ls_shift/su_mean 0.000
_refine_ls_structure_factor_coef Fsqd
_refine_ls_weighting_details 'calc w=1/[\s^2^(Fo^2^)+(0.0855P)^2^+3.4677P] where P=(Fo^2^+2Fc^2^)/3'
_refine_ls_weighting_scheme calc
_refine_ls_wR_factor_gt 0.1994
_refine_ls_wR_factor_ref 0.2085
_reflns_number_gt 2053
_reflns_number_total 2472
_reflns_threshold_expression >2sigma(I)
_cod_data_source_file c5ce00240k1.cif
_cod_data_source_block SHUO
_cod_depositor_comments
;
The following automatic conversions were performed:

'_symmetry_cell_setting' value 'Monoclinic' changed to 'monoclinic'
according to
/usr/data/users/saulius/crontab/automatic-downloads/rss-feeds/RSC/lib/dictionaries/cif_core.dic
dictionary named 'cif_core.dic' version 2.4.2 from 2011-04-26.

Automatic conversion script
Id: cif_fix_values 3271 2015-04-21 07:52:19Z andrius 

 Adding full bibliography for 7220330.cif.
;
_cod_original_cell_volume 1397.64(15)
_cod_original_sg_symbol_H-M P21/n
_cod_database_code 7220330

loop_
_symmetry_equiv_pos_as_xyz
'x, y, z'
'-x+1/2, y+1/2, -z+1/2'
'-x, -y, -z'
'x-1/2, -y-1/2, z-1/2'

loop_
_atom_site_label
_atom_site_type_symbol
_atom_site_fract_x
_atom_site_fract_y
_atom_site_fract_z
_atom_site_U_iso_or_equiv
_atom_site_adp_type
_atom_site_occupancy
_atom_site_symmetry_multiplicity
_atom_site_calc_flag
_atom_site_refinement_flags
O1 O 0.4711(5) 0.12155(10) 0.7346(3) 0.0381(7) Uani 1 1 d .
H1 H 0.538(8) 0.102(2) 0.816(7) 0.057 Uiso 1 1 d .
O2 O 0.4752(4) 0.04727(10) 0.5960(3) 0.0386(7) Uani 1 1 d .
O3 O 0.3176(4) 0.04439(10) 0.2571(3) 0.0369(7) Uani 1 1 d .
H3 H 0.375(8) 0.030(2) 0.351(7) 0.055 Uiso 1 1 d .
O4 O -0.0121(4) 0.06410(10) 0.6200(3) 0.0319(6) Uani 1 1 d .
O5 O -0.2443(4) 0.22296(9) 0.4200(3) 0.0348(7) Uani 1 1 d .
C1 C 0.3362(5) 0.12089(13) 0.4345(4) 0.0254(8) Uani 1 1 d .
C2 C 0.2845(5) 0.09481(13) 0.2749(5) 0.0270(8) Uani 1 1 d .
C3 C 0.1957(6) 0.12195(14) 0.1241(5) 0.0303(8) Uani 1 1 d .
H3A H 0.164(7) 0.1016(17) 0.023(6) 0.036 Uiso 1 1 d .
C4 C 0.1567(6) 0.17376(15) 0.1311(5) 0.0320(8) Uani 1 1 d .
H4 H 0.091(7) 0.1933(17) 0.028(6) 0.038 Uiso 1 1 d .
C5 C 0.2053(6) 0.19997(15) 0.2891(5) 0.0338(9) Uani 1 1 d .
H5 H 0.174(7) 0.2351(18) 0.291(6) 0.041 Uiso 1 1 d .
C6 C 0.2943(6) 0.17367(14) 0.4367(5) 0.0305(8) Uani 1 1 d .
H6 H 0.336(7) 0.1907(16) 0.545(6) 0.037 Uiso 1 1 d .
C7 C 0.4328(5) 0.09287(14) 0.5947(5) 0.0284(8) Uani 1 1 d .
C8 C -0.2700(5) 0.10714(13) 0.1928(4) 0.0239(7) Uani 1 1 d .
C9 C -0.2594(6) 0.03444(15) 0.0734(5) 0.0321(9) Uani 1 1 d .
H9 H -0.277(6) 0.0070(18) -0.004(6) 0.039 Uiso 1 1 d .
C10 C -0.1797(5) 0.07415(13) 0.3216(4) 0.0244(7) Uani 1 1 d .
C11 C -0.1033(5) 0.09014(13) 0.4973(4) 0.0237(7) Uani 1 1 d .
C12 C -0.2295(5) 0.17763(13) 0.3884(5) 0.0258(8) Uani 1 1 d .
C13 C -0.0695(6) 0.16310(15) 0.6940(5) 0.0344(9) Uani 1 1 d .
H13A H 0.0734 0.1620 0.7271 0.052 Uiso 1 1 calc R
H13B H -0.1199 0.1428 0.7733 0.052 Uiso 1 1 calc R
H13C H -0.1133 0.1981 0.6964 0.052 Uiso 1 1 calc R
C14 C -0.3713(6) 0.19447(14) 0.0805(5) 0.0317(8) Uani 1 1 d .
H14A H -0.2634 0.2051 0.0345 0.048 Uiso 1 1 calc R
H14B H -0.4268 0.2240 0.1227 0.048 Uiso 1 1 calc R
H14C H -0.4722 0.1781 -0.0088 0.048 Uiso 1 1 calc R
N1 N -0.3216(5) 0.08268(11) 0.0374(4) 0.0284(7) Uani 1 1 d .
N2 N -0.1728(5) 0.02744(11) 0.2429(4) 0.0283(7) Uani 1 1 d .
H2A H -0.111(6) -0.0002(18) 0.292(6) 0.034 Uiso 1 1 d .
N3 N -0.1439(4) 0.14231(11) 0.5185(4) 0.0251(7) Uani 1 1 d .
N4 N -0.2978(4) 0.15824(11) 0.2224(4) 0.0244(7) Uani 1 1 d .

loop_
_atom_site_aniso_label
_atom_site_aniso_U_11
_atom_site_aniso_U_22
_atom_site_aniso_U_33
_atom_site_aniso_U_23
_atom_site_aniso_U_13
_atom_site_aniso_U_12
O1 0.0519(18) 0.0329(15) 0.0221(13) -0.0002(11) -0.0036(12) 0.0042(13)
O2 0.0506(17) 0.0301(14) 0.0301(14) 0.0019(11) 0.0019(12) 0.0077(13)
O3 0.0502(17) 0.0268(14) 0.0273(14) -0.0016(11) -0.0011(12) 0.0056(13)
O4 0.0384(14) 0.0277(13) 0.0247(13) 0.0049(10) -0.0006(11) 0.0077(11)
O5 0.0438(16) 0.0224(13) 0.0329(14) -0.0026(10) 0.0008(12) 0.0050(11)
C1 0.0238(17) 0.0265(18) 0.0243(17) 0.0001(14) 0.0034(13) -0.0008(14)
C2 0.0267(18) 0.0237(17) 0.0294(18) -0.0041(14) 0.0049(14) -0.0034(14)
C3 0.0318(19) 0.0302(19) 0.0246(18) -0.0028(15) -0.0001(15) -0.0009(16)
C4 0.0319(19) 0.034(2) 0.0266(18) 0.0034(16) 0.0015(15) -0.0002(17)
C5 0.040(2) 0.0248(19) 0.036(2) 0.0008(15) 0.0080(17) 0.0019(17)
C6 0.0337(19) 0.0282(19) 0.0281(19) -0.0041(15) 0.0052(15) -0.0008(16)
C7 0.0275(18) 0.0282(19) 0.0272(18) -0.0001(15) 0.0034(14) 0.0006(15)
C8 0.0243(17) 0.0207(16) 0.0258(17) -0.0014(14) 0.0051(13) -0.0021(14)
C9 0.038(2) 0.0269(19) 0.0261(18) -0.0016(15) -0.0002(16) 0.0018(16)
C10 0.0265(17) 0.0204(16) 0.0242(17) -0.0012(13) 0.0029(14) -0.0010(14)
C11 0.0221(17) 0.0216(16) 0.0262(17) 0.0001(14) 0.0040(13) 0.0014(14)
C12 0.0241(17) 0.0203(17) 0.0302(18) -0.0029(14) 0.0023(14) -0.0007(14)
C13 0.044(2) 0.0315(19) 0.0230(18) -0.0051(15) -0.0004(16) 0.0025(17)
C14 0.038(2) 0.0249(18) 0.0284(18) 0.0055(14) 0.0028(15) 0.0070(16)
N1 0.0342(17) 0.0251(15) 0.0218(14) -0.0008(12) 0.0002(12) 0.0020(13)
N2 0.0355(17) 0.0195(14) 0.0256(15) 0.0020(12) 0.0002(13) 0.0037(13)
N3 0.0281(15) 0.0251(15) 0.0195(14) -0.0010(11) 0.0014(11) 0.0009(12)
N4 0.0274(15) 0.0210(14) 0.0221(14) 0.0007(11) 0.0018(12) 0.0014(12)

loop_
_atom_type_symbol
_atom_type_description
_atom_type_scat_dispersion_real
_atom_type_scat_dispersion_imag
_atom_type_scat_source
C C 0.0181 0.0091 'International Tables Vol C Tables 4.2.6.8 and 6.1.1.4'
H H 0.0000 0.0000 'International Tables Vol C Tables 4.2.6.8 and 6.1.1.4'
N N 0.0311 0.0180 'International Tables Vol C Tables 4.2.6.8 and 6.1.1.4'
O O 0.0492 0.0322 'International Tables Vol C Tables 4.2.6.8 and 6.1.1.4'

loop_
_geom_angle_atom_site_label_1
_geom_angle_atom_site_label_2
_geom_angle_atom_site_label_3
_geom_angle
C7 O1 H1 106(4)
C2 O3 H3 113(4)
C2 C1 C6 118.5(3)
C2 C1 C7 120.1(3)
C6 C1 C7 121.3(3)
O3 C2 C3 116.8(3)
O3 C2 C1 123.7(3)
C3 C2 C1 119.5(3)
C4 C3 C2 120.4(3)
C4 C3 H3A 125(3)
C2 C3 H3A 114(3)
C3 C4 C5 120.6(3)
C3 C4 H4 122(3)
C5 C4 H4 117(3)
C6 C5 C4 119.1(3)
C6 C5 H5 122(3)
C4 C5 H5 119(3)
C5 C6 C1 121.8(3)
C5 C6 H6 121(3)
C1 C6 H6 117(3)
O2 C7 O1 123.3(3)
O2 C7 C1 122.7(3)
O1 C7 C1 114.0(3)
N1 C8 C10 111.0(3)
N1 C8 N4 126.6(3)
C10 C8 N4 122.4(3)
N1 C9 N2 112.3(3)
N1 C9 H9 127(3)
N2 C9 H9 121(3)
C8 C10 N2 105.8(3)
C8 C10 C11 122.8(3)
N2 C10 C11 131.3(3)
O4 C11 N3 121.0(3)
O4 C11 C10 127.6(3)
N3 C11 C10 111.4(3)
O5 C12 N4 121.8(3)
O5 C12 N3 121.6(3)
N4 C12 N3 116.6(3)
N3 C13 H13A 109.5
N3 C13 H13B 109.5
H13A C13 H13B 109.5
N3 C13 H13C 109.5
H13A C13 H13C 109.5
H13B C13 H13C 109.5
N4 C14 H14A 109.5
N4 C14 H14B 109.5
H14A C14 H14B 109.5
N4 C14 H14C 109.5
H14A C14 H14C 109.5
H14B C14 H14C 109.5
C9 N1 C8 104.4(3)
C9 N2 C10 106.5(3)
C9 N2 H2A 127(3)
C10 N2 H2A 126(3)
C12 N3 C11 127.1(3)
C12 N3 C13 116.5(3)
C11 N3 C13 116.1(3)
C8 N4 C12 119.4(3)
C8 N4 C14 121.7(3)
C12 N4 C14 118.3(3)

loop_
_geom_bond_atom_site_label_1
_geom_bond_atom_site_label_2
_geom_bond_distance
O1 C7 1.313(4)
O1 H1 0.85(6)
O2 C7 1.220(5)
O3 C2 1.344(4)
O3 H3 0.85(6)
O4 C11 1.224(4)
O5 C12 1.215(4)
C1 C2 1.408(5)
C1 C6 1.403(5)
C1 C7 1.475(5)
C2 C3 1.395(5)
C3 C4 1.377(5)
C3 H3A 0.94(5)
C4 C5 1.399(5)
C4 H4 0.98(5)
C5 C6 1.365(6)
C5 H5 0.94(5)
C6 H6 0.95(5)
C8 N1 1.359(4)
C8 C10 1.362(5)
C8 N4 1.371(4)
C9 N1 1.333(5)
C9 N2 1.345(5)
C9 H9 0.93(5)
C10 N2 1.374(4)
C10 C11 1.429(5)
C11 N3 1.404(4)
C12 N4 1.384(4)
C12 N3 1.399(5)
C13 N3 1.468(4)
C13 H13A 0.9600
C13 H13B 0.9600
C13 H13C 0.9600
C14 N4 1.461(4)
C14 H14A 0.9600
C14 H14B 0.9600
C14 H14C 0.9600
N2 H2A 0.88(5)
